data_9016548
loop_
_publ_author_name
'Drache, M.'
'Obbade, S.'
'Wignacourt, J.'
'Conflant, P.'

_publ_section_title
;
 Structural and conductivity properties of Bi(0.775) Ln(0.225) O1.5
 oxide conductors (Ln = La, Pr, Nd, Sm, Eu, Gd, Tb, Dy) with
 rhombohedral Bi-Sr-O type
 _cod_database_code 1004142
;
_journal_name_full 'Journal of Solid State Chemistry'
_journal_page_first 349
_journal_page_last 359
_journal_paper_doi 10.1006/jssc.1998.8043
_journal_volume 142
_journal_year 1999
_chemical_formula_sum 'Bi2.325 Dy0.675 O4.5'
_space_group_IT_number 166
_symmetry_space_group_name_Hall '-R 3 2"'
_symmetry_space_group_name_H-M 'R -3 m :H'
_cell_angle_alpha 90
_cell_angle_beta 90
_cell_angle_gamma 120
_cell_length_a 3.9649
_cell_length_b 3.9649
_cell_length_c 27.29599
_cell_formula_units_Z 3
_cell_volume 371.616
_database_code_amcsd 0013966
_exptl_crystal_density_diffrn 8.949
_cod_duplicate_entry 1004142
_cod_original_sg_symbol_H-M 'R -3 m'
_cod_original_formula_sum 'Bi2.325 Dy.675 O4.5'
_cod_database_code 9016548
_amcsd_formula_title 'Bi0.775 Dy0.225 O1.5'

loop_
_space_group_symop_operation_xyz
x,y,z
2/3+x,1/3+y,1/3+z
1/3+x,2/3+y,2/3+z
x,x-y,z
2/3+x,1/3+x-y,1/3+z
1/3+x,2/3+x-y,2/3+z
y,x,-z
2/3+y,1/3+x,1/3-z
1/3+y,2/3+x,2/3-z
-x+y,y,z
2/3-x+y,1/3+y,1/3+z
1/3-x+y,2/3+y,2/3+z
-x,-x+y,-z
2/3-x,1/3-x+y,1/3-z
1/3-x,2/3-x+y,2/3-z
-y,-x,z
2/3-y,1/3-x,1/3+z
1/3-y,2/3-x,2/3+z
x-y,-y,-z
2/3+x-y,1/3-y,1/3-z
1/3+x-y,2/3-y,2/3-z
y,-x+y,-z
2/3+y,1/3-x+y,1/3-z
1/3+y,2/3-x+y,2/3-z
-x+y,-x,z
2/3-x+y,1/3-x,1/3+z
1/3-x+y,2/3-x,2/3+z
-x,-y,-z
2/3-x,1/3-y,1/3-z
1/3-x,2/3-y,2/3-z
-y,x-y,z
2/3-y,1/3+x-y,1/3+z
1/3-y,2/3+x-y,2/3+z
x-y,x,-z
2/3+x-y,1/3+x,1/3-z
1/3+x-y,2/3+x,2/3-z

loop_
_atom_site_label
_atom_site_fract_x
_atom_site_fract_y
_atom_site_fract_z
_atom_site_occupancy
Bi1 0.00000 0.00000 0.00000 0.32500
Dy1 0.00000 0.00000 0.00000 0.67500
Bi2 0.00000 0.00000 0.22520 1.00000
O1 0.00000 0.00000 0.30000 1.00000
O2 0.00000 0.00000 0.09100 0.72000
O3 0.00000 0.00000 0.45200 0.53000

loop_
_cod_related_entry_id
_cod_related_entry_database
_cod_related_entry_code
1 AMCSD 0013966
